data_1561100
loop_
_publ_author_name
'Jones, Zachary R.'
'Livshits, Maksim Y.'
'White, Frankie D.'
'Dalodi\`ere, Elodie'
'Ferrier, Maryline G.'
'Lilley, Laura M.'
'Knope, Karah E.'
'Kozimor, Stosh A.'
'Mocko, Veronika'
'Scott, Brian L.'
'Stein, Benjamin W.'
'Wacker, Jennifer N.'
'Woen, David H.'

_publ_section_title
;
 Advancing understanding of actinide(iii) (Ac, Am, Cm) aqueous
 complexation chemistry
;
_journal_issue 15
_journal_name_full 'Chemical Science'
_journal_page_first 5638
_journal_page_last 5654
_journal_paper_doi 10.1039/D1SC00233C
_journal_volume 12
_journal_year 2021
_chemical_formula_moiety 'Eu C10 H15 Eu O10, 2(N), H2 O + [solvent]'
_chemical_formula_sum 'C10 H17 Eu N2 O11'
_chemical_formula_weight 493.22
_space_group_crystal_system monoclinic
_space_group_IT_number 14
_space_group_name_Hall '-P 2yn'
_space_group_name_H-M_alt 'P 1 21/n 1'
_atom_sites_solution_hydrogens mixed
_atom_sites_solution_primary dual
_audit_creation_date 2019-11-26
_audit_creation_method
;
Olex2 1.2
(compiled 2018.05.29 svn.r3508 for OlexSys, GUI svn.r5506)
;
_audit_update_record
;
2020-07-14 deposited with the CCDC.	2021-03-17 downloaded from the CCDC.
;
_cell_angle_alpha 90
_cell_angle_beta 97.157(3)
_cell_angle_gamma 90
_cell_formula_units_Z 4
_cell_length_a 6.7137(4)
_cell_length_b 14.8928(8)
_cell_length_c 20.2772(12)
_cell_measurement_reflns_used 9862
_cell_measurement_temperature 296(2)
_cell_measurement_theta_max 27.77
_cell_measurement_theta_min 2.44
_cell_volume 2011.6(2)
_computing_cell_refinement 'SAINT V8.38A (?, 2016)'
_computing_data_reduction 'SAINT V8.38A (?, 2016)'
_computing_molecular_graphics 'Olex2 (Dolomanov et al., 2009)'
_computing_publication_material 'Olex2 (Dolomanov et al., 2009)'
_computing_structure_refinement 'ShelXL (Sheldrick, 2015)'
_computing_structure_solution 'ShelXT (Sheldrick, 2015)'
_diffrn_ambient_temperature 296.15
_diffrn_measured_fraction_theta_full 1.000
_diffrn_measured_fraction_theta_max 0.999
_diffrn_measurement_device_type 'Bruker APEX-II CCD'
_diffrn_measurement_method '\f and \w scans'
_diffrn_radiation_type MoK\a
_diffrn_radiation_wavelength 0.71073
_diffrn_reflns_av_R_equivalents 0.0898
_diffrn_reflns_av_unetI/netI 0.0533
_diffrn_reflns_Laue_measured_fraction_full 1.000
_diffrn_reflns_Laue_measured_fraction_max 0.999
_diffrn_reflns_limit_h_max 8
_diffrn_reflns_limit_h_min -8
_diffrn_reflns_limit_k_max 19
_diffrn_reflns_limit_k_min -19
_diffrn_reflns_limit_l_max 26
_diffrn_reflns_limit_l_min -26
_diffrn_reflns_number 63722
_diffrn_reflns_point_group_measured_fraction_full 1.000
_diffrn_reflns_point_group_measured_fraction_max 0.999
_diffrn_reflns_theta_full 25.242
_diffrn_reflns_theta_max 28.213
_diffrn_reflns_theta_min 1.701
_diffrn_standards_number 0
_exptl_absorpt_coefficient_mu 3.166
_exptl_absorpt_correction_T_max 0.7457
_exptl_absorpt_correction_T_min 0.5786
_exptl_absorpt_correction_type multi-scan
_exptl_absorpt_process_details
'SADABS-2016/2 (Bruker,2016/2) was used for absorption correction. wR2(int) was 0.1227 before and 0.0774 after correction. The Ratio of minimum to maximum transmission is 0.7759. The \l/2 correction factor is Not present.'
_exptl_crystal_colour achromatic
_exptl_crystal_density_diffrn 1.629
_exptl_crystal_description 'rectangular blocks'
_exptl_crystal_F_000 968
_exptl_crystal_size_max 0.75
_exptl_crystal_size_mid 0.30
_exptl_crystal_size_min 0.30
_refine_diff_density_max 2.158
_refine_diff_density_min -2.541
_refine_diff_density_rms 0.223
_refine_ls_extinction_method none
_refine_ls_goodness_of_fit_ref 1.181
_refine_ls_hydrogen_treatment constr
_refine_ls_matrix_type full
_refine_ls_number_parameters 225
_refine_ls_number_reflns 4950
_refine_ls_number_restraints 0
_refine_ls_restrained_S_all 1.181
_refine_ls_R_factor_all 0.0716
_refine_ls_R_factor_gt 0.0584
_refine_ls_shift/su_max 0.000
_refine_ls_shift/su_mean 0.000
_refine_ls_structure_factor_coef Fsqd
_refine_ls_weighting_details 'w=1/[\s^2^(Fo^2^)+38.3629P] where P=(Fo^2^+2Fc^2^)/3'
_refine_ls_weighting_scheme calc
_refine_ls_wR_factor_gt 0.1198
_refine_ls_wR_factor_ref 0.1241
_reflns_Friedel_coverage 0.000
_reflns_number_gt 4184
_reflns_number_total 4950
_reflns_threshold_expression 'I > 2\s(I)'
_cod_data_source_file d1sc00233c2.cif
_cod_data_source_block euoac_1nov
_cod_depositor_comments 'Adding full bibliography for 1561098--1561100.cif.'
_cod_original_formula_sum 'Eu O11 N2 C10 H17'
_cod_database_code 1561100
_shelx_shelxl_version_number 2018/3
_shelx_space_group_comment
;
The symmetry employed for this shelxl refinement is uniquely defined
by the following loop, which should always be used as a source of
symmetry information in preference to the above space-group names.
They are only intended as comments.
;
_olex2_refinement_description
;
1. Fixed Uiso
 At 1.5 times of:
  All C(H,H,H) groups, All O(H,H) groups
2.a Free rotating group:
 O1(H1A,H1B)
2.b Idealised Me refined as rotating group:
 C00H(H00A,H00B,H00C), C00L(H00D,H00E,H00F), C00M(H00G,H00H,H00I), C00O(H00J,
 H00K,H00L), C00P(H00M,H00N,H00O)
;
_olex2_submission_special_instructions 'No special instructions were received'

loop_
_space_group_symop_operation_xyz
'x, y, z'
'-x+1/2, y+1/2, -z+1/2'
'-x, -y, -z'
'x-1/2, -y-1/2, z-1/2'

loop_
_atom_site_label
_atom_site_type_symbol
_atom_site_fract_x
_atom_site_fract_y
_atom_site_fract_z
_atom_site_U_iso_or_equiv
_atom_site_adp_type
_atom_site_occupancy
_atom_site_site_symmetry_order
_atom_site_calc_flag
_atom_site_refinement_flags_posn
_atom_site_refinement_flags_adp
_atom_site_refinement_flags_occupancy
_atom_site_disorder_assembly
_atom_site_disorder_group
Eu01 Eu 0.52948(5) 0.59395(2) 0.78336(2) 0.01025(10) Uani 1 1 d . . . . .
O002 O -0.1352(8) 0.6445(4) 0.7993(3) 0.0161(11) Uani 1 1 d . . . . .
O004 O 0.7301(8) 0.4757(4) 0.8503(3) 0.0178(12) Uani 1 1 d . . . . .
O006 O 0.4035(8) 0.4647(4) 0.8480(3) 0.0174(12) Uani 1 1 d . . . . .
O007 O 0.4947(8) 0.6806(4) 0.6874(3) 0.0193(12) Uani 1 1 d . . . . .
O008 O 0.1803(8) 0.6147(4) 0.7870(3) 0.0174(12) Uani 1 1 d . . . . .
O00A O 0.4935(8) 0.7517(3) 0.8268(3) 0.0160(11) Uani 1 1 d . . . . .
O00B O 0.3704(9) 0.4826(4) 0.7010(3) 0.0273(14) Uani 1 1 d . . . . .
O00C O 0.5280(8) 0.6450(3) 0.9025(3) 0.0165(11) Uani 1 1 d . . . . .
O00E O 0.6973(9) 0.4945(4) 0.7068(3) 0.0227(13) Uani 1 1 d . . . . .
C00F C 0.5770(10) 0.4401(5) 0.8715(4) 0.0118(14) Uani 1 1 d . . . . .
C00G C 0.5351(13) 0.4587(6) 0.6814(4) 0.0219(18) Uani 1 1 d . . . . .
C00H C 0.5350(15) 0.3905(7) 0.6265(5) 0.041(3) Uani 1 1 d . . . . .
H00A H 0.472470 0.336213 0.638984 0.061 Uiso 1 1 calc GR . . . .
H00B H 0.670737 0.378088 0.619076 0.061 Uiso 1 1 calc GR . . . .
H00C H 0.461805 0.413887 0.586483 0.061 Uiso 1 1 calc GR . . . .
C00I C 0.5037(11) 0.7277(5) 0.8870(4) 0.0150(15) Uani 1 1 d . . . . .
C00J C 0.4653(11) 0.7091(5) 0.6288(4) 0.0163(16) Uani 1 1 d . . . . .
C00K C 0.0199(11) 0.6586(5) 0.7717(4) 0.0123(15) Uani 1 1 d . . . . .
C00L C 0.6045(12) 0.3693(5) 0.9245(4) 0.0177(16) Uani 1 1 d . . . . .
H00D H 0.732203 0.340499 0.923828 0.027 Uiso 1 1 calc GR . . . .
H00E H 0.499376 0.325486 0.916511 0.027 Uiso 1 1 calc GR . . . .
H00F H 0.599652 0.396540 0.967215 0.027 Uiso 1 1 calc GR . . . .
C00M C 0.4882(14) 0.7960(6) 0.9403(4) 0.0266(19) Uani 1 1 d . . . . .
H00G H 0.482964 0.855048 0.921113 0.040 Uiso 1 1 calc GR . . . .
H00H H 0.603199 0.791421 0.973330 0.040 Uiso 1 1 calc GR . . . .
H00I H 0.368444 0.785396 0.960489 0.040 Uiso 1 1 calc GR . . . .
C00O C 0.0265(17) 0.7391(8) 0.7227(7) 0.056(4) Uani 1 1 d . . . . .
H00J H -0.107874 0.758325 0.707495 0.085 Uiso 1 1 calc GR . . . .
H00K H 0.091471 0.720584 0.685384 0.085 Uiso 1 1 calc GR . . . .
H00L H 0.099969 0.787890 0.745112 0.085 Uiso 1 1 calc GR . . . .
C00P C 0.503(2) 0.6488(8) 0.5736(5) 0.055(4) Uani 1 1 d . . . . .
H00M H 0.623360 0.615243 0.586064 0.083 Uiso 1 1 calc GR . . . .
H00N H 0.516684 0.683960 0.534740 0.083 Uiso 1 1 calc GR . . . .
H00O H 0.391582 0.608228 0.564138 0.083 Uiso 1 1 calc GR . . . .
N3 N 1.0931(10) 0.5427(5) 0.9158(3) 0.0195(15) Uani 1 1 d . . . . .
O1 O 0.3458(8) 0.8835(4) 0.5025(3) 0.0183(12) Uani 1 1 d . . . . .
H1A H 0.368200 0.851589 0.537419 0.027 Uiso 1 1 d G . . . .
H1B H 0.258380 0.854166 0.477329 0.027 Uiso 1 1 d G . . . .
N1 N 0.4544(9) 0.8912(4) 0.7327(3) 0.0159(14) Uani 1 1 d . . . . .
O009 O 0.4095(9) 0.7889(4) 0.6154(3) 0.0244(13) Uani 1 1 d . . . . .

loop_
_atom_site_aniso_label
_atom_site_aniso_U_11
_atom_site_aniso_U_22
_atom_site_aniso_U_33
_atom_site_aniso_U_23
_atom_site_aniso_U_13
_atom_site_aniso_U_12
Eu01 0.00677(16) 0.01051(17) 0.01368(18) 0.00261(16) 0.00205(11) 0.00065(15)
O002 0.013(3) 0.018(3) 0.018(3) 0.001(2) 0.005(2) 0.001(2)
O004 0.011(3) 0.016(3) 0.029(3) 0.005(2) 0.008(2) 0.001(2)
O006 0.012(3) 0.016(3) 0.023(3) 0.001(2) 0.000(2) 0.002(2)
O007 0.020(3) 0.026(3) 0.014(3) 0.012(2) 0.007(2) 0.005(2)
O008 0.008(2) 0.022(3) 0.022(3) 0.012(2) 0.002(2) 0.003(2)
O00A 0.020(3) 0.012(3) 0.017(3) 0.004(2) 0.007(2) 0.002(2)
O00B 0.027(3) 0.035(4) 0.022(3) 0.000(3) 0.010(3) -0.012(3)
O00C 0.020(3) 0.012(3) 0.017(3) 0.004(2) 0.002(2) 0.001(2)
O00E 0.023(3) 0.024(3) 0.021(3) -0.004(3) -0.002(2) 0.001(2)
C00F 0.009(3) 0.011(3) 0.017(4) -0.001(3) 0.007(3) -0.002(3)
C00G 0.027(5) 0.018(4) 0.018(4) -0.005(3) -0.004(3) 0.001(3)
C00H 0.034(5) 0.039(6) 0.048(6) -0.025(5) -0.002(5) 0.006(4)
C00I 0.008(3) 0.019(4) 0.017(4) 0.001(3) 0.001(3) 0.001(3)
C00J 0.014(4) 0.016(4) 0.019(4) 0.004(3) 0.003(3) -0.001(3)
C00K 0.008(3) 0.010(3) 0.020(4) -0.004(3) 0.004(3) -0.003(3)
C00L 0.017(4) 0.019(4) 0.017(4) 0.006(3) 0.000(3) 0.002(3)
C00M 0.029(5) 0.027(5) 0.024(5) -0.006(4) 0.005(4) 0.002(4)
C00O 0.042(7) 0.055(8) 0.070(9) 0.025(7) -0.004(6) -0.026(6)
C00P 0.113(11) 0.035(6) 0.015(5) -0.004(4) -0.003(6) 0.024(7)
N3 0.015(3) 0.027(4) 0.017(3) 0.004(3) 0.002(3) 0.007(3)
O1 0.019(3) 0.019(3) 0.016(3) 0.006(2) -0.002(2) -0.005(2)
N1 0.016(3) 0.013(3) 0.019(3) 0.002(3) 0.004(3) 0.000(2)
O009 0.040(4) 0.017(3) 0.015(3) 0.004(2) 0.000(3) 0.006(3)

loop_
_atom_type_symbol
_atom_type_description
_atom_type_scat_dispersion_real
_atom_type_scat_dispersion_imag
_atom_type_scat_source
C C 0.0033 0.0016 'International Tables Vol C Tables 4.2.6.8 and 6.1.1.4'
H H 0.0000 0.0000 'International Tables Vol C Tables 4.2.6.8 and 6.1.1.4'
N N 0.0061 0.0033 'International Tables Vol C Tables 4.2.6.8 and 6.1.1.4'
O O 0.0106 0.0060 'International Tables Vol C Tables 4.2.6.8 and 6.1.1.4'
Eu Eu -0.1578 3.6682 'International Tables Vol C Tables 4.2.6.8 and 6.1.1.4'

loop_
_geom_angle_atom_site_label_1
_geom_angle_atom_site_label_2
_geom_angle_atom_site_label_3
_geom_angle
_geom_angle_site_symmetry_1
_geom_angle_site_symmetry_3
_geom_angle_publ_flag
O002 Eu01 O004 73.20(18) 1_655 . ?
O002 Eu01 O006 123.13(18) 1_655 . ?
O002 Eu01 O008 152.07(19) 1_655 . ?
O002 Eu01 O00A 77.69(18) 1_655 . ?
O002 Eu01 O00B 128.70(19) 1_655 . ?
O002 Eu01 O00C 83.72(18) 1_655 . ?
O002 Eu01 O00E 77.22(19) 1_655 . ?
O002 Eu01 C00F 97.94(19) 1_655 . ?
O002 Eu01 C00G 102.9(2) 1_655 . ?
O002 Eu01 C00I 79.90(19) 1_655 . ?
O004 Eu01 O006 51.56(17) . . ?
O004 Eu01 O00A 122.08(18) . . ?
O004 Eu01 O00C 76.15(18) . . ?
O004 Eu01 O00E 70.66(19) . . ?
O004 Eu01 C00F 26.08(18) . . ?
O004 Eu01 C00G 81.0(2) . . ?
O004 Eu01 C00I 99.5(2) . . ?
O006 Eu01 O00C 72.16(17) . . ?
O006 Eu01 C00F 25.63(18) . . ?
O006 Eu01 C00G 82.8(2) . . ?
O006 Eu01 C00I 95.3(2) . . ?
O007 Eu01 O002 86.10(19) . 1_655 ?
O007 Eu01 O004 146.52(18) . . ?
O007 Eu01 O006 148.29(19) . . ?
O007 Eu01 O008 87.55(18) . . ?
O007 Eu01 O00A 76.79(19) . . ?
O007 Eu01 O00B 79.6(2) . . ?
O007 Eu01 O00C 128.32(19) . . ?
O007 Eu01 O00E 79.4(2) . . ?
O007 Eu01 C00F 161.4(2) . . ?
O007 Eu01 C00G 78.3(2) . . ?
O007 Eu01 C00I 102.4(2) . . ?
O008 Eu01 O004 122.67(17) . . ?
O008 Eu01 O006 71.85(17) . . ?
O008 Eu01 O00A 74.38(18) . . ?
O008 Eu01 O00B 76.5(2) . . ?
O008 Eu01 O00C 79.04(18) . . ?
O008 Eu01 O00E 128.08(19) . . ?
O008 Eu01 C00F 96.71(19) . . ?
O008 Eu01 C00G 102.4(2) . . ?
O008 Eu01 C00I 75.0(2) . . ?
O00A Eu01 O006 118.24(18) . . ?
O00A Eu01 O00C 51.53(17) . . ?
O00A Eu01 C00F 121.81(19) . . ?
O00A Eu01 C00G 155.0(2) . . ?
O00A Eu01 C00I 25.66(19) . . ?
O00B Eu01 O004 93.0(2) . . ?
O00B Eu01 O006 72.45(19) . . ?
O00B Eu01 O00A 142.9(2) . . ?
O00B Eu01 O00C 141.69(18) . . ?
O00B Eu01 O00E 51.86(19) . . ?
O00B Eu01 C00F 83.8(2) . . ?
O00B Eu01 C00G 26.0(2) . . ?
O00B Eu01 C00I 151.2(2) . . ?
O00C Eu01 C00F 70.28(19) . . ?
O00C Eu01 C00G 153.3(2) . . ?
O00C Eu01 C00I 25.88(19) . . ?
O00E Eu01 O006 94.35(19) . . ?
O00E Eu01 O00A 146.30(19) . . ?
O00E Eu01 O00C 145.25(18) . . ?
O00E Eu01 C00F 83.8(2) . . ?
O00E Eu01 C00G 25.8(2) . . ?
O00E Eu01 C00I 156.88(19) . . ?
C00F Eu01 C00I 96.2(2) . . ?
C00G Eu01 C00F 83.1(2) . . ?
C00G Eu01 C00I 177.2(2) . . ?
C00K O002 Eu01 145.2(5) . 1_455 ?
C00F O004 Eu01 94.2(4) . . ?
C00F O006 Eu01 93.7(4) . . ?
C00J O007 Eu01 165.8(6) . . ?
C00K O008 Eu01 150.8(5) . . ?
C00I O00A Eu01 94.4(5) . . ?
C00G O00B Eu01 94.5(5) . . ?
C00I O00C Eu01 94.0(5) . . ?
C00G O00E Eu01 94.0(5) . . ?
O004 C00F Eu01 59.7(4) . . ?
O004 C00F C00L 120.0(7) . . ?
O006 C00F Eu01 60.7(4) . . ?
O006 C00F O004 119.8(7) . . ?
O006 C00F C00L 120.1(7) . . ?
C00L C00F Eu01 172.4(5) . . ?
O00B C00G Eu01 59.5(4) . . ?
O00B C00G C00H 119.9(8) . . ?
O00E C00G Eu01 60.1(4) . . ?
O00E C00G O00B 119.6(8) . . ?
O00E C00G C00H 120.4(8) . . ?
C00H C00G Eu01 178.1(7) . . ?
O00A C00I Eu01 59.9(4) . . ?
O00A C00I O00C 120.0(7) . . ?
O00A C00I C00M 120.2(7) . . ?
O00C C00I Eu01 60.1(4) . . ?
O00C C00I C00M 119.8(7) . . ?
C00M C00I Eu01 179.4(6) . . ?
O007 C00J C00P 119.4(8) . . ?
O007 C00J O009 121.9(8) . . ?
O009 C00J C00P 118.7(8) . . ?
O002 C00K O008 122.1(7) . . ?
O002 C00K C00O 120.1(8) . . ?
O008 C00K C00O 117.5(7) . . ?

loop_
_geom_bond_atom_site_label_1
_geom_bond_atom_site_label_2
_geom_bond_distance
_geom_bond_site_symmetry_2
_geom_bond_publ_flag
Eu01 O002 2.357(5) 1_655 ?
Eu01 O004 2.510(5) . ?
Eu01 O006 2.533(6) . ?
Eu01 O007 2.323(5) . ?
Eu01 O008 2.375(5) . ?
Eu01 O00A 2.530(5) . ?
Eu01 O00B 2.497(6) . ?
Eu01 O00C 2.534(5) . ?
Eu01 O00E 2.512(6) . ?
Eu01 C00F 2.899(7) . ?
Eu01 C00G 2.890(8) . ?
Eu01 C00I 2.916(8) . ?
O002 C00K 1.259(9) . ?
O004 C00F 1.278(9) . ?
O006 C00F 1.257(9) . ?
O007 C00J 1.254(9) . ?
O008 C00K 1.265(9) . ?
O00A C00I 1.267(9) . ?
O00B C00G 1.271(10) . ?
O00C C00I 1.276(9) . ?
O00E C00G 1.263(10) . ?
C00F C00L 1.501(10) . ?
C00G C00H 1.506(12) . ?
C00I C00M 1.497(11) . ?
C00J C00P 1.480(12) . ?
C00J O009 1.266(9) . ?
C00K C00O 1.561(13) . ?

loop_
_smtbx_masks_void_nr
_smtbx_masks_void_average_x
_smtbx_masks_void_average_y
_smtbx_masks_void_average_z
_smtbx_masks_void_volume
_smtbx_masks_void_count_electrons
_smtbx_masks_void_content
1 0.000 0.500 0.500 102.8 30.9 ?
2 0.500 0.000 0.000 102.8 30.9 ?
